data_2231691
loop_
_publ_author_name
'Gschwind, Fabienne'
'Jansen, Martin'

_publ_section_title
;
 Poly[di-\m-glycinato-copper(II)]: a two-dimensional coordination
 polymer
;
_journal_coeditor_code SU2280
_journal_issue 9
_journal_name_full 'Acta Crystallographica Section E'
_journal_page_first m1218
_journal_page_last m1219
_journal_paper_doi 10.1107/S1600536811031503
_journal_volume 67
_journal_year 2011
_chemical_formula_iupac '[Cu (C2 H4 N O2)2]'
_chemical_formula_moiety 'C4 H8 Cu N2 O4'
_chemical_formula_sum 'C4 H8 Cu N2 O4'
_chemical_formula_weight 211.66
_chemical_name_common Poly-{Bis-(glycine)copper(II}~n~
_chemical_name_systematic
;
Poly[di-\m-glycinato-copper(II)]
;
_space_group_IT_number 14
_symmetry_cell_setting monoclinic
_symmetry_space_group_name_Hall '-P 2yn'
_symmetry_space_group_name_H-M 'P 1 21/n 1'
_atom_sites_solution_hydrogens geom
_atom_sites_solution_primary direct
_atom_sites_solution_secondary difmap
_audit_creation_method SHELXL-97
_cell_angle_alpha 90.00
_cell_angle_beta 107.36(3)
_cell_angle_gamma 90.00
_cell_formula_units_Z 4
_cell_length_a 9.4265(19)
_cell_length_b 5.1159(10)
_cell_length_c 13.912(3)
_cell_measurement_reflns_used 5867
_cell_measurement_temperature 298(2)
_cell_measurement_theta_max 30.46
_cell_measurement_theta_min 2.31
_cell_volume 640.3(2)
_computing_cell_refinement 'X-AREA (Stoe & Cie, 2009)'
_computing_data_collection 'X-AREA (Stoe & Cie, 2009)'
_computing_data_reduction 'X-RED (Stoe & Cie, 2009)'
_computing_molecular_graphics 'DIAMOND (Brandenburg, 2006)'
_computing_publication_material 'SHELXL97 (Sheldrick, 2008)'
_computing_structure_refinement 'SHELXL97 (Sheldrick, 2008)'
_computing_structure_solution 'SHELXS97 (Sheldrick, 2008)'
_diffrn_ambient_temperature 298(2)
_diffrn_detector_area_resol_mean 6.67
_diffrn_measured_fraction_theta_full 0.999
_diffrn_measured_fraction_theta_max 0.999
_diffrn_measurement_device_type 'Stoe IPDS 2'
_diffrn_measurement_method 'rotation method'
_diffrn_radiation_monochromator graphite
_diffrn_radiation_source 'fine-focus sealed tube'
_diffrn_radiation_type MoK\a
_diffrn_radiation_wavelength 0.71073
_diffrn_reflns_av_R_equivalents 0.0484
_diffrn_reflns_av_sigmaI/netI 0.0295
_diffrn_reflns_limit_h_max 13
_diffrn_reflns_limit_h_min -13
_diffrn_reflns_limit_k_max 6
_diffrn_reflns_limit_k_min -7
_diffrn_reflns_limit_l_max 17
_diffrn_reflns_limit_l_min -19
_diffrn_reflns_number 9012
_diffrn_reflns_theta_full 30.03
_diffrn_reflns_theta_max 30.03
_diffrn_reflns_theta_min 2.32
_exptl_absorpt_coefficient_mu 3.373
_exptl_absorpt_correction_T_max 0.6918
_exptl_absorpt_correction_T_min 0.5488
_exptl_absorpt_correction_type integration
_exptl_absorpt_process_details '(X-SHAPE and X-RED; Stoe & Cie, 2009)'
_exptl_crystal_colour blue
_exptl_crystal_density_diffrn 2.195
_exptl_crystal_density_method 'not measured'
_exptl_crystal_description block
_exptl_crystal_F_000 428
_exptl_crystal_size_max 0.21
_exptl_crystal_size_mid 0.15
_exptl_crystal_size_min 0.09
_refine_diff_density_max 0.424
_refine_diff_density_min -0.582
_refine_ls_extinction_method none
_refine_ls_goodness_of_fit_ref 1.025
_refine_ls_hydrogen_treatment mixed
_refine_ls_matrix_type full
_refine_ls_number_parameters 116
_refine_ls_number_reflns 1876
_refine_ls_number_restraints 0
_refine_ls_restrained_S_all 1.025
_refine_ls_R_factor_all 0.0447
_refine_ls_R_factor_gt 0.0322
_refine_ls_shift/su_max 0.001
_refine_ls_shift/su_mean 0.000
_refine_ls_structure_factor_coef Fsqd
_refine_ls_weighting_details 'calc w=1/[\s^2^(Fo^2^)+(0.0447P)^2^] where P=(Fo^2^+2Fc^2^)/3'
_refine_ls_weighting_scheme calc
_refine_ls_wR_factor_gt 0.0716
_refine_ls_wR_factor_ref 0.0752
_reflns_number_gt 1561
_reflns_number_total 1876
_reflns_threshold_expression I>2\s(I)
_cod_data_source_file su2280.cif
_cod_data_source_block I
_cod_original_cell_volume 640.4(2)
_cod_original_sg_symbol_H-M 'P 21/n'
_cod_database_code 2231691
_cod_database_fobs_code 2231691

loop_
_symmetry_equiv_pos_site_id
_symmetry_equiv_pos_as_xyz
1 x,y,z
2 1/2-x,1/2+y,1/2-z
3 -x,-y,-z
4 1/2+x,1/2-y,1/2+z

loop_
_atom_site_aniso_label
_atom_site_aniso_U_11
_atom_site_aniso_U_22
_atom_site_aniso_U_33
_atom_site_aniso_U_12
_atom_site_aniso_U_13
_atom_site_aniso_U_23
Cu1 0.02490(10) 0.02140(10) 0.0380(2) -0.00260(10) -0.00010(10) 0.00780(10)
O1 0.0262(7) 0.0191(7) 0.0334(8) -0.0016(5) 0.0052(6) 0.0030(6)
O2 0.0375(9) 0.0391(10) 0.0389(10) -0.0142(7) 0.0010(7) 0.0043(7)
O3 0.0277(7) 0.0216(7) 0.0408(9) -0.0028(6) 0.0028(6) 0.0046(6)
O4 0.0275(8) 0.0350(9) 0.0510(11) -0.0060(7) 0.0057(7) 0.0016(8)
N1 0.0274(9) 0.0214(8) 0.0340(10) -0.0019(7) 0.0062(7) 0.0055(7)
N2 0.0291(9) 0.0253(9) 0.0331(11) -0.0023(7) 0.0046(8) 0.0068(8)
C1 0.0282(10) 0.0234(9) 0.0262(10) -0.0011(7) 0.0080(8) -0.0020(8)
C2 0.0351(11) 0.0263(10) 0.0264(11) -0.0053(8) 0.0041(8) 0.0017(8)
C3 0.0267(9) 0.0238(9) 0.0246(10) -0.0018(7) 0.0066(8) -0.0025(7)
C4 0.0279(10) 0.0272(10) 0.0272(11) 0.0017(8) 0.0049(8) 0.0043(8)

loop_
_atom_site_type_symbol
_atom_site_label
_atom_site_fract_x
_atom_site_fract_y
_atom_site_fract_z
_atom_site_U_iso_or_equiv
_atom_site_thermal_displace_type
_atom_site_calc_flag
_atom_site_refinement_flags
_atom_site_occupancy
Cu Cu1 -0.00228(3) 0.02678(5) 0.26465(2) 0.03010(10) Uani d . 1.000
O O1 -0.17587(17) -0.1989(3) 0.21922(12) 0.0270(4) Uani d . 1.000
O O2 -0.3924(2) -0.2410(4) 0.10081(14) 0.0408(6) Uani d . 1.000
O O3 0.17471(18) 0.2461(3) 0.30307(13) 0.0317(4) Uani d . 1.000
O O4 0.41730(18) 0.2283(4) 0.38098(15) 0.0392(5) Uani d . 1.000
N N1 -0.1151(2) 0.2642(4) 0.15535(16) 0.0283(5) Uani d . 1.000
N N2 0.1137(2) -0.2140(4) 0.37098(17) 0.0302(6) Uani d . 1.000
C C1 -0.2742(2) -0.1247(4) 0.13882(17) 0.0260(6) Uani d . 1.000
C C2 -0.2384(3) 0.1181(4) 0.08778(17) 0.0304(6) Uani d . 1.000
C C3 0.2916(2) 0.1351(4) 0.36051(16) 0.0253(5) Uani d . 1.000
C C4 0.2694(2) -0.1268(4) 0.40529(17) 0.0282(6) Uani d . 1.000
H H1A 0.112(5) -0.378(10) 0.340(3) 0.076(13) Uiso d . 1.000
H H1B 0.082(4) -0.233(7) 0.418(3) 0.045(9) Uiso d . 1.000
H H2A -0.21240 0.06770 0.02790 0.0360 Uiso c R 1.000
H H2B -0.32560 0.22930 0.06700 0.0360 Uiso c R 1.000
H H3A -0.153(4) 0.393(7) 0.184(2) 0.045(9) Uiso d . 1.000
H H3B -0.061(4) 0.342(8) 0.124(3) 0.061(11) Uiso d . 1.000
H H4A 0.33140 -0.25670 0.38670 0.0340 Uiso c R 1.000
H H4B 0.30110 -0.11300 0.47810 0.0340 Uiso c R 1.000

loop_
_atom_type_symbol
_atom_type_description
_atom_type_scat_dispersion_real
_atom_type_scat_dispersion_imag
_atom_type_scat_source
C C 0.0033 0.0016 'International Tables Vol C Tables 4.2.6.8 and 6.1.1.4'
H H 0.0000 0.0000 'International Tables Vol C Tables 4.2.6.8 and 6.1.1.4'
N N 0.0061 0.0033 'International Tables Vol C Tables 4.2.6.8 and 6.1.1.4'
O O 0.0106 0.0060 'International Tables Vol C Tables 4.2.6.8 and 6.1.1.4'
Cu Cu 0.3201 1.2651 'International Tables Vol C Tables 4.2.6.8 and 6.1.1.4'

loop_
_geom_angle_atom_site_label_1
_geom_angle_atom_site_label_2
_geom_angle_atom_site_label_3
_geom_angle_site_symmetry_1
_geom_angle_site_symmetry_3
_geom_angle
_geom_angle_publ_flag
O1 Cu1 O3 . . 176.59(8) no
O1 Cu1 N1 . . 84.73(8) no
O1 Cu1 N2 . . 95.55(8) no
O1 Cu1 O2 . 2_455 92.26(7) no
O1 Cu1 O4 . 2_545 80.68(7) no
O3 Cu1 N1 . . 94.41(8) no
O3 Cu1 N2 . . 85.22(8) no
O2 Cu1 O3 2_455 . 91.07(7) no
O3 Cu1 O4 . 2_545 96.01(7) no
N1 Cu1 N2 . . 178.27(9) no
O2 Cu1 N1 2_455 . 92.22(8) no
O4 Cu1 N1 2_545 . 89.04(8) no
O2 Cu1 N2 2_455 . 89.48(8) no
O4 Cu1 N2 2_545 . 89.32(8) no
O2 Cu1 O4 2_455 2_545 172.69(7) no
Cu1 O1 C1 . . 115.30(14) no
Cu1 O2 C1 2_445 . 113.23(15) no
Cu1 O3 C3 . . 114.93(14) no
Cu1 O4 C3 2_555 . 120.10(16) no
Cu1 N1 C2 . . 108.68(14) no
Cu1 N2 C4 . . 109.16(15) no
C2 N1 H3A . . 108(2) no
Cu1 N1 H3A . . 107.6(18) no
Cu1 N1 H3B . . 114(3) no
C2 N1 H3B . . 113(3) no
H3A N1 H3B . . 105(4) no
C4 N2 H1A . . 107(3) no
Cu1 N2 H1A . . 106(3) no
Cu1 N2 H1B . . 115(3) no
C4 N2 H1B . . 111(3) no
H1A N2 H1B . . 108(4) no
O2 C1 C2 . . 119.5(2) no
O1 C1 O2 . . 123.9(2) no
O1 C1 C2 . . 116.60(19) no
N1 C2 C1 . . 111.24(19) no
O3 C3 O4 . . 124.2(2) no
O3 C3 C4 . . 116.60(18) no
O4 C3 C4 . . 119.3(2) no
N2 C4 C3 . . 112.39(18) no
N1 C2 H2A . . 109.00 no
N1 C2 H2B . . 109.00 no
C1 C2 H2A . . 109.00 no
C1 C2 H2B . . 109.00 no
H2A C2 H2B . . 108.00 no
N2 C4 H4A . . 109.00 no
N2 C4 H4B . . 109.00 no
C3 C4 H4A . . 109.00 no
C3 C4 H4B . . 109.00 no
H4A C4 H4B . . 108.00 no

loop_
_geom_bond_atom_site_label_1
_geom_bond_atom_site_label_2
_geom_bond_site_symmetry_2
_geom_bond_distance
_geom_bond_publ_flag
Cu1 O1 . 1.9475(17) no
Cu1 O3 . 1.9483(18) no
Cu1 N1 . 1.988(2) no
Cu1 N2 . 1.984(2) no
Cu1 O2 2_455 2.648(2) no
Cu1 O4 2_545 2.837(2) no
O1 C1 . 1.279(3) no
O2 C1 . 1.234(3) no
O3 C3 . 1.284(3) no
O4 C3 . 1.229(3) no
N1 C2 . 1.463(3) no
N2 C4 . 1.471(3) no
N1 H3B . 0.86(4) no
N1 H3A . 0.90(4) no
N2 H1A . 0.94(5) no
N2 H1B . 0.80(4) no
C1 C2 . 1.518(3) no
C3 C4 . 1.518(3) no
C2 H2A . 0.9700 no
C2 H2B . 0.9700 no
C4 H4A . 0.9700 no
C4 H4B . 0.9700 no

loop_
_geom_hbond_atom_site_label_D
_geom_hbond_atom_site_label_H
_geom_hbond_atom_site_label_A
_geom_hbond_site_symmetry_A
_geom_hbond_distance_DH
_geom_hbond_distance_HA
_geom_hbond_distance_DA
_geom_hbond_angle_DHA
_geom_hbond_publ_flag
N2 H1A O3 1_545 0.94(5) 2.12(5) 3.029(3) 162(4) yes
N2 H1B O2 4_545 0.80(4) 2.49(4) 3.223(3) 154(4) yes
N1 H3A O1 1_565 0.90(4) 2.17(4) 2.994(3) 152(3) yes
N1 H3A O1 2_455 0.90(4) 2.44(4) 3.003(3) 121(3) yes
N1 H3B O4 2_555 0.86(4) 2.41(4) 3.152(3) 145(3) yes

loop_
_geom_torsion_atom_site_label_1
_geom_torsion_atom_site_label_2
_geom_torsion_atom_site_label_3
_geom_torsion_atom_site_label_4
_geom_torsion_site_symmetry_1
_geom_torsion_site_symmetry_3
_geom_torsion_site_symmetry_4
_geom_torsion
_geom_torsion_publ_flag
N1 Cu1 O1 C1 . . . 6.99(16) no
N2 Cu1 O1 C1 . . . -171.29(16) no
O2 Cu1 O1 C1 2_455 . . 99.01(15) no
O4 Cu1 O1 C1 2_545 . . -82.90(15) no
N1 Cu1 O3 C3 . . . -166.00(16) no
N2 Cu1 O3 C3 . . . 12.30(16) no
O2 Cu1 O3 C3 2_455 . . 101.69(16) no
O4 Cu1 O3 C3 2_545 . . -76.51(16) no
O1 Cu1 N1 C2 . . . -14.98(16) no
O3 Cu1 N1 C2 . . . 161.71(16) no
O2 Cu1 N1 C2 2_455 . . -107.04(16) no
O4 Cu1 N1 C2 2_545 . . 65.75(16) no
O1 Cu1 N2 C4 . . . 166.43(15) no
O3 Cu1 N2 C4 . . . -10.23(15) no
O2 Cu1 N2 C4 2_455 . . -101.35(15) no
O4 Cu1 N2 C4 2_545 . . 85.86(15) no
O1 Cu1 O2 C1 . 2_455 2_455 -61.90(17) no
O3 Cu1 O2 C1 . 2_455 2_455 117.36(17) no
N1 Cu1 O2 C1 . 2_455 2_455 22.91(17) no
N2 Cu1 O2 C1 . 2_455 2_455 -157.43(17) no
O1 Cu1 O4 C3 . 2_545 2_545 -133.24(18) no
O3 Cu1 O4 C3 . 2_545 2_545 47.61(18) no
N1 Cu1 O4 C3 . 2_545 2_545 141.95(18) no
N2 Cu1 O4 C3 . 2_545 2_545 -37.51(18) no
Cu1 O1 C1 O2 . . . -178.31(18) no
Cu1 O1 C1 C2 . . . 3.1(2) no
Cu1 O2 C1 O1 2_445 . . 32.3(3) no
Cu1 O2 C1 C2 2_445 . . -149.11(17) no
Cu1 O3 C3 O4 . . . 169.39(19) no
Cu1 O3 C3 C4 . . . -11.0(2) no
Cu1 O4 C3 O3 2_555 . . -34.4(3) no
Cu1 O4 C3 C4 2_555 . . 146.03(16) no
Cu1 N1 C2 C1 . . . 19.8(2) no
Cu1 N2 C4 C3 . . . 7.4(2) no
O1 C1 C2 N1 . . . -15.8(3) no
O2 C1 C2 N1 . . . 165.5(2) no
O3 C3 C4 N2 . . . 2.1(3) no
O4 C3 C4 N2 . . . -178.3(2) no
